data_4024105
loop_
_publ_author_name
'Bing-Jun Zhao'
'Henry J. Shine'
'John N. Marx'
'Cristina Hofmann'
'Kenton H. Whitmire'

_publ_section_title
;
 Addition of the Phenoxathiin Cation Radical to Alkenes and Nonconjugated
 Dienes. Formation of (E)- and (Z)-(10-Phenoxathiiniumyl)alkenes
 and (E)- and (Z)-(10-Phenoxathiiniumyl)dienes on Basic Alumina
;
_journal_name_full 'Journal of Organic Chemistry'
_journal_page_first 6154
_journal_page_last 6161
_journal_paper_doi 10.1021/jo070898b
_journal_volume 72
_journal_year 2007
_chemical_formula_sum 'C16 H15 F6 O P S'
_chemical_formula_weight 400.31
_chemical_name_systematic
; 
 ? 
;
_space_group_IT_number 2
_symmetry_cell_setting triclinic
_symmetry_space_group_name_Hall '-P 1'
_symmetry_space_group_name_H-M 'P -1'
_atom_sites_solution_hydrogens geom
_atom_sites_solution_primary direct
_atom_sites_solution_secondary difmap
_audit_creation_method SHELXL-97
_cell_angle_alpha 104.630(3)
_cell_angle_beta 90.817(3)
_cell_angle_gamma 106.220(3)
_cell_formula_units_Z 2
_cell_length_a 8.5232(17)
_cell_length_b 9.801(2)
_cell_length_c 11.406(2)
_cell_measurement_reflns_used 3852
_cell_measurement_temperature 273(2)
_cell_measurement_theta_max 50.716
_cell_measurement_theta_min 4.491
_cell_volume 881.5(3)
_computing_cell_refinement 'SHELXTL 6.10 (Bruker AXS, 2001)'
_computing_data_collection 'SHELXTL 6.10 (Bruker AXS, 2001)'
_computing_data_reduction 'SHELXTL 6.10 (Bruker AXS, 2001)'
_computing_molecular_graphics 'SHELXTL 6.10 (Bruker AXS, 2001)'
_computing_publication_material 'SHELXTL 6.10 (Bruker AXS, 2001)'
_computing_structure_refinement 'SHELXL-97 (Sheldrick, 1997)'
_computing_structure_solution 'SHELXS-97 (Sheldrick, 1990)'
_diffrn_ambient_temperature 273(2)
_diffrn_measured_fraction_theta_full 0.957
_diffrn_measured_fraction_theta_max 0.957
_diffrn_radiation_monochromator graphite
_diffrn_radiation_source 'fine-focus sealed tube'
_diffrn_radiation_type MoK\a
_diffrn_radiation_wavelength 0.71073
_diffrn_reflns_av_R_equivalents 0.0490
_diffrn_reflns_av_sigmaI/netI 0.0676
_diffrn_reflns_limit_h_max 11
_diffrn_reflns_limit_h_min -11
_diffrn_reflns_limit_k_max 12
_diffrn_reflns_limit_k_min -13
_diffrn_reflns_limit_l_max 14
_diffrn_reflns_limit_l_min -15
_diffrn_reflns_number 11006
_diffrn_reflns_theta_full 28.35
_diffrn_reflns_theta_max 28.35
_diffrn_reflns_theta_min 1.85
_exptl_absorpt_coefficient_mu 0.335
_exptl_absorpt_correction_T_max 0.967
_exptl_absorpt_correction_T_min 0.957
_exptl_absorpt_correction_type multi-scan
_exptl_absorpt_process_details 'SADABS (Scheldrick, 1996)'
_exptl_crystal_colour colorless
_exptl_crystal_density_diffrn 1.508
_exptl_crystal_density_method 'not measured'
_exptl_crystal_description block
_exptl_crystal_F_000 408
_exptl_crystal_size_max 0.13
_exptl_crystal_size_mid 0.12
_exptl_crystal_size_min 0.10
_refine_diff_density_max 0.428
_refine_diff_density_min -0.277
_refine_diff_density_rms 0.073
_refine_ls_extinction_method none
_refine_ls_goodness_of_fit_ref 1.026
_refine_ls_hydrogen_treatment constr
_refine_ls_matrix_type full
_refine_ls_number_parameters 282
_refine_ls_number_reflns 4222
_refine_ls_number_restraints 46
_refine_ls_restrained_S_all 1.056
_refine_ls_R_factor_all 0.1509
_refine_ls_R_factor_gt 0.0845
_refine_ls_shift/su_max 0.000
_refine_ls_shift/su_mean 0.000
_refine_ls_structure_factor_coef Fsqd
_refine_ls_weighting_details 'calc w=1/[\s^2^(Fo^2^)+(0.1139P)^2^+0.2734P] where P=(Fo^2^+2Fc^2^)/3'
_refine_ls_weighting_scheme calc
_refine_ls_wR_factor_gt 0.1978
_refine_ls_wR_factor_ref 0.2310
_reflns_number_gt 2288
_reflns_number_total 4222
_reflns_threshold_expression >2sigma(I)
_cod_data_source_file jo070898bsi20070429_054543.cif
_cod_data_source_block Compound_9a
_cod_depositor_comments
;
The following automatic conversions were performed:
'_symmetry_cell_setting' value 'Triclinic' changed to 'triclinic'
according to '/home/saulius/struct/CIF-dictionaries/cif_core.dic'
dictionary named 'cif_core.dic' version 2.4.1 from
2010-06-29.

'_geom_bond_publ_flag' value 'Y' changed to 'y' according to
'/home/saulius/struct/CIF-dictionaries/cif_core.dic' dictionary named
'cif_core.dic' version 2.4.1 from 2010-06-29 (20
times).

'_geom_bond_publ_flag' value 'N' changed to 'n' according to
'/home/saulius/struct/CIF-dictionaries/cif_core.dic' dictionary named
'cif_core.dic' version 2.4.1 from 2010-06-29 (12
times).

'_geom_angle_publ_flag' value 'Y' changed to 'y' according to
'/home/saulius/struct/CIF-dictionaries/cif_core.dic' dictionary named
'cif_core.dic' version 2.4.1 from 2010-06-29 (28
times).

'_geom_angle_publ_flag' value 'N' changed to 'n' according to
'/home/saulius/struct/CIF-dictionaries/cif_core.dic' dictionary named
'cif_core.dic' version 2.4.1 from 2010-06-29 (66 times).

Automatic conversion script
Id: cif_fix_enum 1527 2010-12-29 10:47:43Z saulius 
;
_cod_database_code 4024105

loop_
_symmetry_equiv_pos_as_xyz
'x, y, z'
'-x, -y, -z'

loop_
_atom_site_label
_atom_site_type_symbol
_atom_site_fract_x
_atom_site_fract_y
_atom_site_fract_z
_atom_site_U_iso_or_equiv
_atom_site_adp_type
_atom_site_occupancy
_atom_site_symmetry_multiplicity
_atom_site_calc_flag
_atom_site_refinement_flags
_atom_site_disorder_assembly
_atom_site_disorder_group
S1 S 0.42930(12) 0.73504(11) 0.19969(9) 0.0495(3) Uani 1 1 d . . .
O1 O 0.4119(4) 0.4168(3) 0.2134(3) 0.0687(9) Uani 1 1 d . . .
C1 C 0.5223(5) 0.5329(5) 0.2923(4) 0.0521(10) Uani 1 1 d . . .
C2 C 0.6192(6) 0.4964(6) 0.3712(4) 0.0660(12) Uani 1 1 d . . .
H2A H 0.6061 0.3981 0.3681 0.079 Uiso 1 1 calc R . .
C3 C 0.7338(6) 0.6060(7) 0.4534(4) 0.0738(14) Uani 1 1 d . . .
H3A H 0.7979 0.5817 0.5069 0.089 Uiso 1 1 calc R . .
C4 C 0.7556(6) 0.7508(7) 0.4582(4) 0.0764(14) Uani 1 1 d . . .
H4A H 0.8346 0.8239 0.5144 0.092 Uiso 1 1 calc R . .
C5 C 0.6623(5) 0.7890(5) 0.3811(4) 0.0650(12) Uani 1 1 d . . .
H5A H 0.6773 0.8877 0.3845 0.078 Uiso 1 1 calc R . .
C6 C 0.5450(4) 0.6792(4) 0.2978(3) 0.0482(9) Uani 1 1 d . . .
C7 C 0.3349(4) 0.5653(4) 0.0939(3) 0.0471(9) Uani 1 1 d . . .
C8 C 0.2554(5) 0.5686(5) -0.0114(4) 0.0632(11) Uani 1 1 d . . .
H8A H 0.2567 0.6584 -0.0251 0.076 Uiso 1 1 calc R . .
C9 C 0.1749(6) 0.4394(7) -0.0953(4) 0.0782(14) Uani 1 1 d . . .
H9A H 0.1194 0.4409 -0.1656 0.094 Uiso 1 1 calc R . .
C10 C 0.1765(6) 0.3072(6) -0.0750(5) 0.0784(14) Uani 1 1 d . . .
H10A H 0.1228 0.2198 -0.1328 0.094 Uiso 1 1 calc R . .
C11 C 0.2545(6) 0.3015(5) 0.0270(4) 0.0690(12) Uani 1 1 d . . .
H11A H 0.2538 0.2110 0.0391 0.083 Uiso 1 1 calc R . .
C12 C 0.3356(5) 0.4313(5) 0.1135(4) 0.0520(10) Uani 1 1 d . . .
C13 C 0.1848(6) 0.6677(6) 0.3559(4) 0.0778(14) Uani 1 1 d . . .
H13A H 0.0987 0.6993 0.3975 0.117 Uiso 1 1 calc R . .
H13B H 0.2652 0.6647 0.4142 0.117 Uiso 1 1 calc R . .
H13C H 0.1396 0.5712 0.3014 0.117 Uiso 1 1 calc R . .
C14 C 0.2639(5) 0.7734(5) 0.2851(4) 0.0593(11) Uani 1 1 d . . .
C15 C 0.2254(6) 0.8902(5) 0.2749(5) 0.0821(15) Uani 1 1 d . . .
H15A H 0.1400 0.9102 0.3194 0.098 Uiso 1 1 calc R . .
C16 C 0.2978(8) 0.9972(6) 0.2025(7) 0.115(2) Uani 1 1 d . . .
H16A H 0.2419 1.0715 0.2144 0.173 Uiso 1 1 calc R . .
H16B H 0.2856 0.9457 0.1177 0.173 Uiso 1 1 calc R . .
H16C H 0.4121 1.0429 0.2290 0.173 Uiso 1 1 calc R . .
P1 P -0.14742(18) 0.16228(14) 0.24972(13) 0.0778(5) Uani 1 1 d D . .
F11 F -0.2652(14) 0.2335(10) 0.1985(10) 0.157(5) Uani 0.50 1 d PD A 1
F12 F -0.2394(16) 0.1721(14) 0.3603(7) 0.211(8) Uani 0.50 1 d PD A 1
F13 F -0.0391(13) 0.0874(13) 0.2937(12) 0.226(10) Uani 0.50 1 d PD A 1
F14 F -0.0717(13) 0.1472(16) 0.1263(8) 0.280(13) Uani 0.50 1 d PD A 1
F15 F -0.0275(16) 0.3088(9) 0.2982(12) 0.297(14) Uani 0.50 1 d PD A 1
F16 F -0.2739(10) 0.0098(7) 0.1895(8) 0.110(3) Uani 0.50 1 d PD A 1
F21 F 0.0249(13) 0.2040(15) 0.2120(13) 0.265(12) Uani 0.50 1 d PD A 2
F22 F -0.3089(7) 0.1278(12) 0.3090(10) 0.153(5) Uani 0.50 1 d PD A 2
F23 F -0.0928(11) 0.3077(8) 0.3583(8) 0.117(3) Uani 0.50 1 d PD A 2
F26 F -0.2055(18) 0.2429(15) 0.1752(10) 0.310(15) Uani 0.50 1 d PD A 2
F24 F -0.1971(19) 0.0215(11) 0.1567(10) 0.281(12) Uani 0.50 1 d PD A 2
F25 F -0.0816(10) 0.0876(10) 0.3393(10) 0.136(5) Uani 0.50 1 d PD A 2

loop_
_atom_site_aniso_label
_atom_site_aniso_U_11
_atom_site_aniso_U_22
_atom_site_aniso_U_33
_atom_site_aniso_U_23
_atom_site_aniso_U_13
_atom_site_aniso_U_12
S1 0.0510(6) 0.0470(6) 0.0584(6) 0.0220(5) 0.0081(4) 0.0198(4)
O1 0.082(2) 0.0482(17) 0.078(2) 0.0257(15) -0.0092(17) 0.0145(15)
C1 0.051(2) 0.056(3) 0.058(2) 0.024(2) 0.0125(19) 0.021(2)
C2 0.066(3) 0.078(3) 0.074(3) 0.039(3) 0.015(2) 0.035(3)
C3 0.062(3) 0.104(4) 0.070(3) 0.038(3) 0.004(2) 0.035(3)
C4 0.062(3) 0.096(4) 0.068(3) 0.021(3) -0.005(2) 0.019(3)
C5 0.062(3) 0.062(3) 0.070(3) 0.019(2) 0.005(2) 0.017(2)
C6 0.041(2) 0.056(2) 0.054(2) 0.0179(19) 0.0103(17) 0.0211(18)
C7 0.048(2) 0.056(2) 0.044(2) 0.0158(18) 0.0156(17) 0.0219(18)
C8 0.070(3) 0.078(3) 0.053(3) 0.021(2) 0.009(2) 0.035(2)
C9 0.069(3) 0.111(4) 0.050(3) 0.008(3) 0.004(2) 0.032(3)
C10 0.070(3) 0.081(4) 0.066(3) -0.001(3) 0.012(3) 0.012(3)
C11 0.071(3) 0.053(3) 0.076(3) 0.008(2) 0.008(3) 0.014(2)
C12 0.051(2) 0.055(2) 0.053(2) 0.018(2) 0.0136(19) 0.0173(19)
C13 0.070(3) 0.110(4) 0.068(3) 0.033(3) 0.025(2) 0.042(3)
C14 0.054(2) 0.059(3) 0.065(3) 0.004(2) 0.002(2) 0.028(2)
C15 0.072(3) 0.065(3) 0.109(4) 0.005(3) -0.001(3) 0.037(3)
C16 0.101(4) 0.071(4) 0.189(7) 0.047(4) -0.007(5) 0.040(3)
P1 0.0918(10) 0.0589(8) 0.0868(10) 0.0232(7) 0.0046(8) 0.0254(7)
F11 0.241(11) 0.126(8) 0.143(10) 0.043(7) -0.013(8) 0.111(8)
F12 0.38(2) 0.257(19) 0.058(5) 0.037(7) 0.089(10) 0.19(2)
F13 0.169(13) 0.260(19) 0.284(18) 0.022(15) -0.052(13) 0.167(14)
F14 0.145(11) 0.47(3) 0.144(10) 0.095(15) 0.059(8) -0.050(14)
F15 0.34(2) 0.154(14) 0.246(19) 0.067(13) -0.100(18) -0.175(16)
F16 0.089(5) 0.077(6) 0.136(7) 0.015(6) -0.001(5) -0.006(4)
F21 0.230(17) 0.31(2) 0.38(3) 0.22(2) 0.24(2) 0.155(17)
F22 0.044(4) 0.152(9) 0.263(16) 0.075(11) 0.003(6) 0.012(4)
F23 0.135(7) 0.090(6) 0.114(6) 0.013(5) 0.017(5) 0.029(6)
F26 0.57(4) 0.37(3) 0.149(12) 0.184(16) 0.045(19) 0.27(3)
F24 0.42(3) 0.170(16) 0.189(14) -0.123(13) -0.040(18) 0.141(18)
F25 0.079(5) 0.129(9) 0.217(10) 0.115(8) -0.034(6) -0.004(5)

loop_
_atom_type_symbol
_atom_type_description
_atom_type_scat_dispersion_real
_atom_type_scat_dispersion_imag
_atom_type_scat_source
C C 0.0033 0.0016 'International Tables Vol C Tables 4.2.6.8 and 6.1.1.4'
H H 0.0000 0.0000 'International Tables Vol C Tables 4.2.6.8 and 6.1.1.4'
O O 0.0106 0.0060 'International Tables Vol C Tables 4.2.6.8 and 6.1.1.4'
F F 0.0171 0.0103 'International Tables Vol C Tables 4.2.6.8 and 6.1.1.4'
P P 0.1023 0.0942 'International Tables Vol C Tables 4.2.6.8 and 6.1.1.4'
S S 0.1246 0.1234 'International Tables Vol C Tables 4.2.6.8 and 6.1.1.4'

loop_
_geom_angle_atom_site_label_1
_geom_angle_atom_site_label_2
_geom_angle_atom_site_label_3
_geom_angle
_geom_angle_site_symmetry_1
_geom_angle_site_symmetry_3
_geom_angle_publ_flag
C7 S1 C6 100.52(19) . . y
C7 S1 C14 103.32(18) . . y
C6 S1 C14 104.41(19) . . y
C1 O1 C12 122.2(3) . . y
O1 C1 C6 125.4(4) . . y
O1 C1 C2 115.4(4) . . y
C6 C1 C2 119.2(4) . . y
C3 C2 C1 119.5(4) . . y
C4 C3 C2 120.9(4) . . y
C5 C4 C3 120.5(5) . . y
C4 C5 C6 119.2(4) . . y
C1 C6 C5 120.7(4) . . y
C1 C6 S1 122.1(3) . . y
C5 C6 S1 117.2(3) . . y
C8 C7 C12 120.1(4) . . y
C8 C7 S1 117.3(3) . . y
C12 C7 S1 122.7(3) . . y
C9 C8 C7 119.9(5) . . y
C8 C9 C10 119.5(5) . . y
C11 C10 C9 121.5(5) . . y
C10 C11 C12 119.6(5) . . y
O1 C12 C11 116.3(4) . . y
O1 C12 C7 124.4(4) . . y
C11 C12 C7 119.3(4) . . y
C15 C14 C13 127.9(4) . . y
C15 C14 S1 115.1(4) . . y
C13 C14 S1 116.9(3) . . y
C14 C15 C16 129.9(5) . . y
F24 P1 F26 94.7(5) . . n
F24 P1 F15 148.8(7) . . n
F26 P1 F15 80.7(8) . . n
F24 P1 F13 80.6(8) . . n
F26 P1 F13 158.2(8) . . n
F15 P1 F13 92.3(5) . . n
F24 P1 F12 116.4(7) . . n
F26 P1 F12 107.4(8) . . n
F15 P1 F12 94.2(5) . . n
F13 P1 F12 93.6(5) . . n
F24 P1 F21 93.5(5) . . n
F26 P1 F21 93.0(5) . . n
F15 P1 F21 56.2(7) . . n
F13 P1 F21 66.3(7) . . n
F12 P1 F21 141.2(6) . . n
F24 P1 F22 92.8(5) . . n
F26 P1 F22 93.2(5) . . n
F15 P1 F22 118.2(7) . . n
F13 P1 F22 108.2(7) . . n
F12 P1 F22 29.6(5) . . n
F21 P1 F22 170.7(6) . . n
F24 P1 F14 60.1(7) . . n
F26 P1 F14 68.1(8) . . n
F15 P1 F14 90.0(5) . . n
F13 P1 F14 91.5(5) . . n
F12 P1 F14 173.2(5) . . n
F21 P1 F14 45.3(6) . . n
F22 P1 F14 143.9(5) . . n
F24 P1 F11 96.5(7) . . n
F26 P1 F11 21.6(8) . . n
F15 P1 F11 90.3(5) . . n
F13 P1 F11 177.1(5) . . n
F12 P1 F11 87.5(5) . . n
F21 P1 F11 114.3(7) . . n
F22 P1 F11 71.6(7) . . n
F14 P1 F11 87.2(5) . . n
F24 P1 F16 28.7(7) . . n
F26 P1 F16 95.9(7) . . n
F15 P1 F16 175.9(5) . . n
F13 P1 F16 90.0(4) . . n
F12 P1 F16 89.0(4) . . n
F21 P1 F16 122.0(6) . . n
F22 P1 F16 64.1(5) . . n
F14 P1 F16 86.6(4) . . n
F11 P1 F16 87.3(4) . . n
F24 P1 F25 90.2(5) . . n
F26 P1 F25 175.1(6) . . n
F15 P1 F25 95.4(7) . . n
F13 P1 F25 23.8(7) . . n
F12 P1 F25 69.8(7) . . n
F21 P1 F25 87.2(5) . . n
F22 P1 F25 86.1(4) . . n
F14 P1 F25 115.1(7) . . n
F11 P1 F25 156.9(7) . . n
F16 P1 F25 88.1(5) . . n
F24 P1 F23 175.4(6) . . n
F26 P1 F23 89.7(5) . . n
F15 P1 F23 33.6(6) . . n
F13 P1 F23 95.8(6) . . n
F12 P1 F23 60.7(5) . . n
F21 P1 F23 87.6(5) . . n
F22 P1 F23 85.5(4) . . n
F14 P1 F23 123.2(5) . . n
F11 P1 F23 87.0(5) . . n
F16 P1 F23 149.4(4) . . n
F25 P1 F23 85.4(4) . . n

loop_
_geom_bond_atom_site_label_1
_geom_bond_atom_site_label_2
_geom_bond_distance
_geom_bond_site_symmetry_2
_geom_bond_publ_flag
S1 C7 1.756(4) . y
S1 C6 1.762(4) . y
S1 C14 1.796(4) . y
O1 C1 1.361(5) . y
O1 C12 1.362(5) . y
C1 C6 1.377(5) . y
C1 C2 1.388(5) . y
C2 C3 1.367(7) . y
C3 C4 1.365(7) . y
C4 C5 1.363(6) . y
C5 C6 1.384(6) . y
C7 C8 1.382(5) . y
C7 C12 1.387(5) . y
C8 C9 1.369(7) . y
C9 C10 1.376(8) . y
C10 C11 1.354(7) . y
C11 C12 1.387(6) . y
C13 C14 1.492(6) . y
C14 C15 1.307(6) . y
C15 C16 1.501(8) . y
P1 F24 1.459(6) . n
P1 F26 1.462(6) . n
P1 F15 1.475(6) . n
P1 F13 1.481(6) . n
P1 F12 1.491(6) . n
P1 F21 1.510(7) . n
P1 F22 1.532(6) . n
P1 F14 1.548(7) . n
P1 F11 1.555(6) . n
P1 F16 1.558(6) . n
P1 F25 1.577(6) . n
P1 F23 1.582(6) . n
